data_1556330
loop_
_publ_author_name
'Clowes, Lucy'
'Walton, Mark'
'Redshaw, Carl'
'Chao, Yimin'
'Walton, Alex'
'Elo, Pertti'
'Sumerin, Victor'
'Hughes, David L.'

_publ_section_title
;
 Vanadium(iii) phenoxyimine complexes for ethylene or \e-caprolactone
 polymerization: mononuclear versus binuclear pre-catalysts
;
_journal_issue 1
_journal_name_full 'Catal. Sci. Technol.'
_journal_page_first 152
_journal_paper_doi 10.1039/C2CY20571H
_journal_volume 3
_journal_year 2013
_chemical_formula_moiety 'C44 H56 N2 O2'
_chemical_formula_structural (4,6-tBu2-HOC6H2-CH=N-C6H4-CH2-)2
_chemical_formula_sum 'C44 H56 N2 O2'
_chemical_formula_weight 644.91
_chemical_name_common 'Compound L5'
_space_group_IT_number 14
_space_group_name_Hall '-P 2yab'
_space_group_name_H-M_alt 'P 1 21/a 1'
_symmetry_cell_setting monoclinic
_symmetry_space_group_name_H-M 'P 1 21/a 1'
_atom_sites_solution_hydrogens geom
_atom_sites_solution_primary direct
_atom_sites_solution_secondary difmap
_audit_creation_method 'SHELXL-97 and CrysAlis RED'
_cell_angle_alpha 90.00
_cell_angle_beta 100.851(4)
_cell_angle_gamma 90.00
_cell_formula_units_Z 2
_cell_length_a 9.6297(3)
_cell_length_b 12.1792(4)
_cell_length_c 16.2276(6)
_cell_measurement_temperature 140(1)
_cell_volume 1869.18(11)
_computing_cell_refinement
;
CrysAlis RED, Oxford Diffraction Ltd., Version 1.171.29.9
;
_computing_data_collection
;
CrysAlis CCD, Oxford Diffraction Ltd., Version 1.171.29.9
;
_computing_data_reduction
;
CrysAlis RED, Oxford Diffraction Ltd., Version 1.171.29.9
;
_computing_molecular_graphics 'ORTEP (Johnson, 1976 and Farrugia, 1997)'
_computing_publication_material 'SHELXL-97 (Sheldrick, 2008) and WINGX (Farrugia, 1999)'
_computing_structure_refinement 'SHELXL-97 (Sheldrick, 2008)'
_computing_structure_solution 'SHELXS-97 (Sheldrick, 2008)'
_diffrn_ambient_temperature 140(1)
_diffrn_detector_area_resol_mean 16.0050
_diffrn_measured_fraction_theta_full 0.998
_diffrn_measured_fraction_theta_max 0.998
_diffrn_measurement_device_type 'Oxford Diffraction Xcalibur 3/CCD'
_diffrn_measurement_method 'Thin slice \f and \w scans'
_diffrn_radiation_monochromator graphite
_diffrn_radiation_source 'Enhance (Mo) X-ray Source'
_diffrn_radiation_type Mo-K\a
_diffrn_radiation_wavelength 0.71073
_diffrn_reflns_av_R_equivalents 0.1058
_diffrn_reflns_av_sigmaI/netI 0.0849
_diffrn_reflns_limit_h_max 11
_diffrn_reflns_limit_h_min -11
_diffrn_reflns_limit_k_max 14
_diffrn_reflns_limit_k_min -14
_diffrn_reflns_limit_l_max 19
_diffrn_reflns_limit_l_min -19
_diffrn_reflns_number 19826
_diffrn_reflns_theta_full 25.00
_diffrn_reflns_theta_max 25.00
_diffrn_reflns_theta_min 3.18
_exptl_absorpt_coefficient_mu 0.069
_exptl_absorpt_correction_T_max 1.118
_exptl_absorpt_correction_T_min 0.904
_exptl_absorpt_correction_type multi-scan
_exptl_absorpt_process_details
;
CrysAlis RED, Oxford Diffraction Ltd., Version 1.171.29.9
Empirical absorption correction using spherical harmonics,
implemented in SCALE3 ABSPACK scaling algorithm.
;
_exptl_crystal_colour 'pale yellow'
_exptl_crystal_density_diffrn 1.146
_exptl_crystal_density_method 'not measured'
_exptl_crystal_description block
_exptl_crystal_F_000 700
_exptl_crystal_size_max 0.41
_exptl_crystal_size_mid 0.30
_exptl_crystal_size_min 0.09
_refine_diff_density_max 0.158
_refine_diff_density_min -0.154
_refine_diff_density_rms 0.037
_refine_ls_extinction_method none
_refine_ls_goodness_of_fit_ref 0.926
_refine_ls_hydrogen_treatment mixed
_refine_ls_matrix_type full
_refine_ls_number_parameters 221
_refine_ls_number_reflns 3295
_refine_ls_number_restraints 0
_refine_ls_restrained_S_all 0.926
_refine_ls_R_factor_all 0.1056
_refine_ls_R_factor_gt 0.0498
_refine_ls_shift/su_max 0.000
_refine_ls_shift/su_mean 0.000
_refine_ls_structure_factor_coef Fsqd
_refine_ls_weighting_details 'calc w=1/[\s^2^(Fo^2^)+(0.0398P)^2^+0.0000P] where P=(Fo^2^+2Fc^2^)/3'
_refine_ls_weighting_scheme calc
_refine_ls_wR_factor_gt 0.0835
_refine_ls_wR_factor_ref 0.0958
_reflns_number_gt 1981
_reflns_number_total 3295
_reflns_threshold_expression I>2sigma(I)
_cod_data_source_file c2cy20571h.txt
_cod_data_source_block lucyc2
_cod_depositor_comments
;
The following automatic conversions were performed:

data item '_symmetry_cell_setting' value 'Monoclinic' was changed to
'monoclinic' in accordance with the
/home/saulius/struct/COD-crude-data/automatic-downloads/DataCite-retrospective/RSC/depositions/lib/dictionaries/cif_core.dic
dictionary named 'cif_core.dic' version 2.4.2 last updated on
2011-04-26.

Automatic conversion script
Id: cif_fix_values 6909 2019-04-08 15:41:33Z antanas 
;
_cod_original_sg_symbol_H-M P21/a
_cod_database_code 1556330

loop_
_symmetry_equiv_pos_as_xyz
'x, y, z'
'-x+1/2, y+1/2, -z'
'-x, -y, -z'
'x-1/2, -y-1/2, z'

loop_
_atom_site_label
_atom_site_type_symbol
_atom_site_fract_x
_atom_site_fract_y
_atom_site_fract_z
_atom_site_U_iso_or_equiv
_atom_site_adp_type
_atom_site_occupancy
_atom_site_symmetry_multiplicity
_atom_site_calc_flag
_atom_site_refinement_flags
O1 O 0.74805(15) 0.48739(11) 0.29443(9) 0.0262(4) Uani 1 1 d .
C1 C 0.6120(2) 0.51639(15) 0.26412(12) 0.0198(5) Uani 1 1 d .
C2 C 0.5486(2) 0.59995(15) 0.30470(12) 0.0179(5) Uani 1 1 d .
C3 C 0.4085(2) 0.62962(16) 0.27366(12) 0.0203(5) Uani 1 1 d .
H3 H 0.3673 0.6846 0.3007 0.024 Uiso 1 1 calc R
C4 C 0.3289(2) 0.57939(16) 0.20361(12) 0.0205(5) Uani 1 1 d .
C5 C 0.3971(2) 0.49812(16) 0.16515(12) 0.0219(5) Uani 1 1 d .
H5 H 0.3456 0.4642 0.1177 0.026 Uiso 1 1 calc R
C6 C 0.5363(2) 0.46404(16) 0.19240(12) 0.0204(5) Uani 1 1 d .
C20 C 0.6280(2) 0.65818(15) 0.37673(12) 0.0196(5) Uani 1 1 d .
H20 H 0.5830 0.7130 0.4018 0.024 Uiso 1 1 calc R
N20 N 0.75804(17) 0.63645(13) 0.40681(10) 0.0201(4) Uani 1 1 d .
C21 C 0.8386(2) 0.69842(15) 0.47347(12) 0.0188(5) Uani 1 1 d .
C22 C 0.9367(2) 0.64170(15) 0.53302(12) 0.0195(5) Uani 1 1 d .
C23 C 1.0224(2) 0.70232(18) 0.59501(13) 0.0271(5) Uani 1 1 d .
H23 H 1.0878 0.6658 0.6352 0.033 Uiso 1 1 calc R
C24 C 1.0132(2) 0.81561(17) 0.59878(14) 0.0297(6) Uani 1 1 d .
H24 H 1.0725 0.8544 0.6407 0.036 Uiso 1 1 calc R
C25 C 0.9155(2) 0.87065(17) 0.53999(13) 0.0246(5) Uani 1 1 d .
H25 H 0.9082 0.9467 0.5424 0.030 Uiso 1 1 calc R
C26 C 0.8283(2) 0.81220(15) 0.47730(12) 0.0211(5) Uani 1 1 d .
H26 H 0.7626 0.8493 0.4376 0.025 Uiso 1 1 calc R
C27 C 0.9502(2) 0.51861(15) 0.52894(12) 0.0223(5) Uani 1 1 d .
H27A H 0.8574 0.4872 0.5092 0.027 Uiso 1 1 calc R
H27B H 0.9851 0.4906 0.5850 0.027 Uiso 1 1 calc R
C41 C 0.1761(2) 0.61445(17) 0.17147(13) 0.0237(5) Uani 1 1 d .
C42 C 0.1726(2) 0.73715(18) 0.14817(14) 0.0330(6) Uani 1 1 d .
H42A H 0.0765 0.7595 0.1283 0.050 Uiso 1 1 calc R
H42B H 0.2267 0.7488 0.1049 0.050 Uiso 1 1 calc R
H42C H 0.2123 0.7796 0.1968 0.050 Uiso 1 1 calc R
C43 C 0.0894(2) 0.59536(18) 0.24078(13) 0.0317(6) Uani 1 1 d .
H43A H -0.0067 0.6178 0.2210 0.048 Uiso 1 1 calc R
H43B H 0.1291 0.6376 0.2895 0.048 Uiso 1 1 calc R
H43C H 0.0916 0.5188 0.2551 0.048 Uiso 1 1 calc R
C44 C 0.1051(2) 0.54976(18) 0.09415(13) 0.0321(6) Uani 1 1 d .
H44A H 0.0096 0.5750 0.0766 0.048 Uiso 1 1 calc R
H44B H 0.1045 0.4731 0.1078 0.048 Uiso 1 1 calc R
H44C H 0.1565 0.5606 0.0495 0.048 Uiso 1 1 calc R
C61 C 0.6052(2) 0.37515(16) 0.14637(13) 0.0248(5) Uani 1 1 d .
C62 C 0.5061(2) 0.33520(17) 0.06675(14) 0.0347(6) Uani 1 1 d .
H62A H 0.5531 0.2800 0.0399 0.052 Uiso 1 1 calc R
H62B H 0.4812 0.3959 0.0291 0.052 Uiso 1 1 calc R
H62C H 0.4221 0.3047 0.0814 0.052 Uiso 1 1 calc R
C63 C 0.6443(3) 0.27506(16) 0.20408(14) 0.0351(6) Uani 1 1 d .
H63A H 0.7067 0.2977 0.2545 0.053 Uiso 1 1 calc R
H63B H 0.6905 0.2210 0.1757 0.053 Uiso 1 1 calc R
H63C H 0.5599 0.2441 0.2181 0.053 Uiso 1 1 calc R
C64 C 0.7386(2) 0.42145(18) 0.11933(14) 0.0355(6) Uani 1 1 d .
H64A H 0.8030 0.4476 0.1678 0.053 Uiso 1 1 calc R
H64B H 0.7126 0.4810 0.0807 0.053 Uiso 1 1 calc R
H64C H 0.7832 0.3647 0.0926 0.053 Uiso 1 1 calc R
H1O H 0.781(3) 0.537(2) 0.3436(18) 0.078(9) Uiso 1 1 d .

loop_
_atom_site_aniso_label
_atom_site_aniso_U_11
_atom_site_aniso_U_22
_atom_site_aniso_U_33
_atom_site_aniso_U_23
_atom_site_aniso_U_13
_atom_site_aniso_U_12
O1 0.0204(9) 0.0252(9) 0.0311(9) -0.0053(7) -0.0002(7) 0.0050(7)
C1 0.0171(12) 0.0178(11) 0.0245(12) 0.0015(9) 0.0042(10) 0.0008(9)
C2 0.0195(12) 0.0157(12) 0.0186(11) 0.0013(9) 0.0037(9) -0.0027(9)
C3 0.0207(12) 0.0186(11) 0.0227(12) -0.0019(9) 0.0071(10) 0.0009(9)
C4 0.0204(12) 0.0202(12) 0.0209(11) 0.0010(9) 0.0040(10) -0.0014(9)
C5 0.0231(13) 0.0215(12) 0.0207(11) -0.0013(9) 0.0035(10) -0.0048(9)
C6 0.0216(13) 0.0178(12) 0.0219(12) -0.0010(9) 0.0046(10) -0.0011(9)
C20 0.0198(13) 0.0178(12) 0.0223(12) 0.0012(9) 0.0066(10) -0.0005(9)
N20 0.0184(10) 0.0189(10) 0.0221(10) -0.0017(8) 0.0019(8) 0.0002(7)
C21 0.0177(12) 0.0197(12) 0.0201(12) -0.0030(9) 0.0063(10) -0.0018(9)
C22 0.0185(12) 0.0184(12) 0.0219(11) 0.0003(9) 0.0048(10) 0.0024(9)
C23 0.0214(13) 0.0291(14) 0.0282(13) -0.0017(10) -0.0025(11) 0.0036(10)
C24 0.0290(14) 0.0275(14) 0.0304(13) -0.0091(10) 0.0001(11) 0.0011(10)
C25 0.0264(13) 0.0157(11) 0.0318(13) -0.0062(10) 0.0057(11) 0.0024(9)
C26 0.0197(12) 0.0208(12) 0.0231(12) -0.0005(9) 0.0049(10) 0.0049(9)
C27 0.0197(12) 0.0221(12) 0.0243(12) -0.0004(9) 0.0022(10) 0.0000(9)
C41 0.0196(12) 0.0273(13) 0.0232(12) -0.0027(9) 0.0016(10) 0.0000(9)
C42 0.0246(13) 0.0359(14) 0.0364(14) 0.0005(11) 0.0004(11) 0.0058(10)
C43 0.0247(14) 0.0400(15) 0.0302(13) -0.0055(11) 0.0048(11) -0.0008(10)
C44 0.0219(13) 0.0435(15) 0.0285(13) -0.0069(11) -0.0011(11) 0.0034(10)
C61 0.0258(13) 0.0207(12) 0.0279(12) -0.0063(9) 0.0051(10) 0.0017(9)
C62 0.0381(15) 0.0295(14) 0.0354(14) -0.0120(11) 0.0036(12) 0.0041(11)
C63 0.0447(16) 0.0216(13) 0.0383(14) -0.0073(10) 0.0062(12) 0.0046(11)
C64 0.0333(15) 0.0382(14) 0.0371(14) -0.0063(11) 0.0120(12) 0.0031(11)

loop_
_atom_type_symbol
_atom_type_description
_atom_type_scat_dispersion_real
_atom_type_scat_dispersion_imag
_atom_type_scat_source
C C 0.0033 0.0016 'International Tables Vol C Tables 4.2.6.8 and 6.1.1.4'
H H 0.0000 0.0000 'International Tables Vol C Tables 4.2.6.8 and 6.1.1.4'
N N 0.0061 0.0033 'International Tables Vol C Tables 4.2.6.8 and 6.1.1.4'
O O 0.0106 0.0060 'International Tables Vol C Tables 4.2.6.8 and 6.1.1.4'

loop_
_geom_angle_atom_site_label_1
_geom_angle_atom_site_label_2
_geom_angle_atom_site_label_3
_geom_angle
_geom_angle_site_symmetry_1
_geom_angle_site_symmetry_3
C1 O1 H1O 105.8(16) . .
O1 C1 C6 119.80(18) . .
O1 C1 C2 119.41(17) . .
C6 C1 C2 120.78(18) . .
C3 C2 C1 119.44(18) . .
C3 C2 C20 119.30(18) . .
C1 C2 C20 121.23(18) . .
C4 C3 C2 121.91(19) . .
C4 C3 H3 119.0 . .
C2 C3 H3 119.0 . .
C3 C4 C5 116.37(19) . .
C3 C4 C41 120.31(18) . .
C5 C4 C41 123.31(18) . .
C6 C5 C4 125.03(19) . .
C6 C5 H5 117.5 . .
C4 C5 H5 117.5 . .
C5 C6 C1 116.46(18) . .
C5 C6 C61 122.23(18) . .
C1 C6 C61 121.30(18) . .
N20 C20 C2 122.17(19) . .
N20 C20 H20 118.9 . .
C2 C20 H20 118.9 . .
C20 N20 C21 122.22(17) . .
C26 C21 C22 120.34(19) . .
C26 C21 N20 121.91(18) . .
C22 C21 N20 117.62(18) . .
C23 C22 C21 118.02(19) . .
C23 C22 C27 121.11(19) . .
C21 C22 C27 120.86(18) . .
C24 C23 C22 121.9(2) . .
C24 C23 H23 119.1 . .
C22 C23 H23 119.1 . .
C25 C24 C23 119.6(2) . .
C25 C24 H24 120.2 . .
C23 C24 H24 120.2 . .
C24 C25 C26 119.8(2) . .
C24 C25 H25 120.1 . .
C26 C25 H25 120.1 . .
C25 C26 C21 120.3(2) . .
C25 C26 H26 119.8 . .
C21 C26 H26 119.8 . .
C22 C27 C27 113.0(2) . 3_766
C22 C27 H27A 109.0 . .
C27 C27 H27A 109.0 3_766 .
C22 C27 H27B 109.0 . .
C27 C27 H27B 109.0 3_766 .
H27A C27 H27B 107.8 . .
C4 C41 C44 112.93(17) . .
C4 C41 C43 109.19(17) . .
C44 C41 C43 107.52(17) . .
C4 C41 C42 109.30(16) . .
C44 C41 C42 108.21(18) . .
C43 C41 C42 109.64(17) . .
C41 C42 H42A 109.5 . .
C41 C42 H42B 109.5 . .
H42A C42 H42B 109.5 . .
C41 C42 H42C 109.5 . .
H42A C42 H42C 109.5 . .
H42B C42 H42C 109.5 . .
C41 C43 H43A 109.5 . .
C41 C43 H43B 109.5 . .
H43A C43 H43B 109.5 . .
C41 C43 H43C 109.5 . .
H43A C43 H43C 109.5 . .
H43B C43 H43C 109.5 . .
C41 C44 H44A 109.5 . .
C41 C44 H44B 109.5 . .
H44A C44 H44B 109.5 . .
C41 C44 H44C 109.5 . .
H44A C44 H44C 109.5 . .
H44B C44 H44C 109.5 . .
C62 C61 C6 112.14(17) . .
C62 C61 C63 107.65(17) . .
C6 C61 C63 109.93(17) . .
C62 C61 C64 107.21(18) . .
C6 C61 C64 109.87(17) . .
C63 C61 C64 109.97(18) . .
C61 C62 H62A 109.5 . .
C61 C62 H62B 109.5 . .
H62A C62 H62B 109.5 . .
C61 C62 H62C 109.5 . .
H62A C62 H62C 109.5 . .
H62B C62 H62C 109.5 . .
C61 C63 H63A 109.5 . .
C61 C63 H63B 109.5 . .
H63A C63 H63B 109.5 . .
C61 C63 H63C 109.5 . .
H63A C63 H63C 109.5 . .
H63B C63 H63C 109.5 . .
C61 C64 H64A 109.5 . .
C61 C64 H64B 109.5 . .
H64A C64 H64B 109.5 . .
C61 C64 H64C 109.5 . .
H64A C64 H64C 109.5 . .
H64B C64 H64C 109.5 . .

loop_
_geom_bond_atom_site_label_1
_geom_bond_atom_site_label_2
_geom_bond_distance
_geom_bond_site_symmetry_2
O1 C1 1.357(2) .
O1 H1O 1.00(3) .
C1 C6 1.404(3) .
C1 C2 1.412(3) .
C2 C3 1.396(3) .
C2 C20 1.455(3) .
C3 C4 1.388(3) .
C3 H3 0.9300 .
C4 C5 1.398(3) .
C4 C41 1.526(3) .
C5 C6 1.394(3) .
C5 H5 0.9300 .
C6 C61 1.535(3) .
C20 N20 1.283(2) .
C20 H20 0.9300 .
N20 C21 1.423(2) .
C21 C26 1.392(2) .
C21 C22 1.400(3) .
C22 C23 1.387(3) .
C22 C27 1.507(3) .
C23 C24 1.385(3) .
C23 H23 0.9300 .
C24 C25 1.381(3) .
C24 H24 0.9300 .
C25 C26 1.387(3) .
C25 H25 0.9300 .
C26 H26 0.9300 .
C27 C27 1.532(4) 3_766
C27 H27A 0.9700 .
C27 H27B 0.9700 .
C41 C44 1.530(3) .
C41 C43 1.539(3) .
C41 C42 1.540(3) .
C42 H42A 0.9600 .
C42 H42B 0.9600 .
C42 H42C 0.9600 .
C43 H43A 0.9600 .
C43 H43B 0.9600 .
C43 H43C 0.9600 .
C44 H44A 0.9600 .
C44 H44B 0.9600 .
C44 H44C 0.9600 .
C61 C62 1.533(3) .
C61 C63 1.540(3) .
C61 C64 1.540(3) .
C62 H62A 0.9600 .
C62 H62B 0.9600 .
C62 H62C 0.9600 .
C63 H63A 0.9600 .
C63 H63B 0.9600 .
C63 H63C 0.9600 .
C64 H64A 0.9600 .
C64 H64B 0.9600 .
C64 H64C 0.9600 .

loop_
_geom_hbond_atom_site_label_D
_geom_hbond_atom_site_label_H
_geom_hbond_atom_site_label_A
_geom_hbond_distance_DH
_geom_hbond_distance_HA
_geom_hbond_distance_DA
_geom_hbond_angle_DHA
O1 H1O N20 1.00(3) 1.63(3) 2.562(2) 152(2)

loop_
_geom_torsion_atom_site_label_1
_geom_torsion_atom_site_label_2
_geom_torsion_atom_site_label_3
_geom_torsion_atom_site_label_4
_geom_torsion
_geom_torsion_site_symmetry_4
O1 C1 C2 C3 -179.82(17) .
C6 C1 C2 C3 0.9(3) .
O1 C1 C2 C20 2.1(3) .
C6 C1 C2 C20 -177.16(18) .
C1 C2 C3 C4 -0.1(3) .
C20 C2 C3 C4 177.98(18) .
C2 C3 C4 C5 -0.6(3) .
C2 C3 C4 C41 -179.79(18) .
C3 C4 C5 C6 0.7(3) .
C41 C4 C5 C6 179.83(19) .
C4 C5 C6 C1 0.0(3) .
C4 C5 C6 C61 -179.22(19) .
O1 C1 C6 C5 179.89(17) .
C2 C1 C6 C5 -0.8(3) .
O1 C1 C6 C61 -0.9(3) .
C2 C1 C6 C61 178.41(18) .
C3 C2 C20 N20 -178.29(18) .
C1 C2 C20 N20 -0.2(3) .
C2 C20 N20 C21 175.49(17) .
C20 N20 C21 C26 -40.9(3) .
C20 N20 C21 C22 143.25(19) .
C26 C21 C22 C23 -0.2(3) .
N20 C21 C22 C23 175.78(18) .
C26 C21 C22 C27 -179.23(18) .
N20 C21 C22 C27 -3.3(3) .
C21 C22 C23 C24 -0.3(3) .
C27 C22 C23 C24 178.8(2) .
C22 C23 C24 C25 0.6(3) .
C23 C24 C25 C26 -0.5(3) .
C24 C25 C26 C21 0.1(3) .
C22 C21 C26 C25 0.2(3) .
N20 C21 C26 C25 -175.53(19) .
C23 C22 C27 C27 -93.3(3) 3_766
C21 C22 C27 C27 85.7(3) 3_766
C3 C4 C41 C44 -179.71(19) .
C5 C4 C41 C44 1.2(3) .
C3 C4 C41 C43 -60.1(2) .
C5 C4 C41 C43 120.8(2) .
C3 C4 C41 C42 59.8(2) .
C5 C4 C41 C42 -119.3(2) .
C5 C6 C61 C62 3.0(3) .
C1 C6 C61 C62 -176.19(18) .
C5 C6 C61 C63 -116.7(2) .
C1 C6 C61 C63 64.1(2) .
C5 C6 C61 C64 122.1(2) .
C1 C6 C61 C64 -57.1(2) .
